data_7061847
loop_
_publ_author_name
'Alwahsh, Manal I.'
'Awwadi, Firas F.'
'Kailani, Mohammed H.'

_publ_section_title
;
 Polymorphism and isomorphism in
 trans-bis(2,5-diiodopyridine)dihalocopper(ii) complexes: theoretical and
 crystallographic studies
;
_journal_issue 39
_journal_name_full 'New Journal of Chemistry'
_journal_page_first 19024
_journal_page_last 19035
_journal_paper_doi 10.1039/D2NJ03373A
_journal_volume 46
_journal_year 2022
_chemical_formula_sum 'C10 H6 Br2 Cu I4 N2'
_chemical_formula_weight 885.13
_chemical_name_systematic
; 
 trans-Bis(2,5-diiodopyridine)dibromocopper(II)  
;
_space_group_IT_number 14
_space_group_name_Hall '-P 2yn'
_space_group_name_H-M_alt 'P 1 21/n 1'
_symmetry_cell_setting monoclinic
_symmetry_space_group_name_H-M 'P 1 21/n 1'
_atom_sites_solution_hydrogens geom
_atom_sites_solution_primary direct
_atom_sites_solution_secondary difmap
_audit_creation_method SHELXL-97
_audit_update_record
;
2020-10-11 deposited with the CCDC.	2022-09-09 downloaded from the CCDC.
;
_cell_angle_alpha 90.00
_cell_angle_beta 98.120(13)
_cell_angle_gamma 90.00
_cell_formula_units_Z 2
_cell_length_a 6.6555(8)
_cell_length_b 8.5691(18)
_cell_length_c 16.085(2)
_cell_measurement_reflns_used 1173
_cell_measurement_temperature 293(2)
_cell_measurement_theta_max 29.1656
_cell_measurement_theta_min 3.0889
_cell_volume 908.2(2)
_computing_cell_refinement
;
CrysAlisPro, Agilent Technologies,
Version 1.171.35.11 (release 16-05-2011 CrysAlis171 .NET)
(compiled May 16 2011,17:55:39)
;
_computing_data_collection
;
CrysAlisPro, Agilent Technologies,
Version 1.171.35.11 (release 16-05-2011 CrysAlis171 .NET)
(compiled May 16 2011,17:55:39)
;
_computing_data_reduction
;
CrysAlisPro, Agilent Technologies,
Version 1.171.35.11 (release 16-05-2011 CrysAlis171 .NET)
(compiled May 16 2011,17:55:39)
;
_computing_molecular_graphics 'shelxtl, Bruker,2002'
_computing_publication_material 'shelxtl, Bruker,2002'
_computing_structure_refinement 'shelxtl, Bruker,2002'
_computing_structure_solution 'shelxtl, Bruker,2002'
_diffrn_ambient_temperature 293(2)
_diffrn_detector_area_resol_mean 16.0534
_diffrn_measured_fraction_theta_full 0.998
_diffrn_measured_fraction_theta_max 0.998
_diffrn_measurement_device_type 'Xcalibur, Eos'
_diffrn_measurement_method '\w scans'
_diffrn_radiation_monochromator graphite
_diffrn_radiation_source 'Enhance (Mo) X-ray Source'
_diffrn_radiation_type MoK\a
_diffrn_radiation_wavelength 0.71073
_diffrn_reflns_av_R_equivalents 0.0668
_diffrn_reflns_av_sigmaI/netI 0.0875
_diffrn_reflns_limit_h_max 8
_diffrn_reflns_limit_h_min -8
_diffrn_reflns_limit_k_max 10
_diffrn_reflns_limit_k_min -6
_diffrn_reflns_limit_l_max 20
_diffrn_reflns_limit_l_min -14
_diffrn_reflns_number 4005
_diffrn_reflns_theta_full 26.30
_diffrn_reflns_theta_max 26.30
_diffrn_reflns_theta_min 3.17
_exptl_absorpt_coefficient_mu 12.389
_exptl_absorpt_correction_T_max 1.00000
_exptl_absorpt_correction_T_min 0.25486
_exptl_absorpt_correction_type multi-scan
_exptl_absorpt_process_details
;
CrysAlisPro, Agilent Technologies,
Version 1.171.35.11 (release 16-05-2011 CrysAlis171 .NET)
(compiled May 16 2011,17:55:39)
Empirical absorption correction using spherical harmonics,
 implemented in SCALE3 ABSPACK scaling algorithm.
;
_exptl_crystal_colour brown
_exptl_crystal_density_diffrn 3.237
_exptl_crystal_density_method 'not measured'
_exptl_crystal_description plate
_exptl_crystal_F_000 782
_exptl_crystal_size_max 0.31
_exptl_crystal_size_mid 0.22
_exptl_crystal_size_min 0.09
_refine_diff_density_max 1.881
_refine_diff_density_min -1.254
_refine_diff_density_rms 0.273
_refine_ls_extinction_coef 0.0087(4)
_refine_ls_extinction_expression Fc^*^=kFc[1+0.001xFc^2^\l^3^/sin(2\q)]^-1/4^
_refine_ls_extinction_method SHELXL
_refine_ls_goodness_of_fit_ref 1.017
_refine_ls_hydrogen_treatment constr
_refine_ls_matrix_type full
_refine_ls_number_parameters 89
_refine_ls_number_reflns 1846
_refine_ls_number_restraints 0
_refine_ls_restrained_S_all 1.017
_refine_ls_R_factor_all 0.0687
_refine_ls_R_factor_gt 0.0468
_refine_ls_shift/su_max 0.000
_refine_ls_shift/su_mean 0.000
_refine_ls_structure_factor_coef Fsqd
_refine_ls_weighting_details 'calc w=1/[\s^2^(Fo^2^)+(0.0235P)^2^+0.0000P] where P=(Fo^2^+2Fc^2^)/3'
_refine_ls_weighting_scheme calc
_refine_ls_wR_factor_gt 0.0843
_refine_ls_wR_factor_ref 0.1023
_reflns_number_gt 1340
_reflns_number_total 1846
_reflns_threshold_expression >2sigma(I)
_cod_data_source_file d2nj03373a1.cif
_cod_data_source_block exp_1177
_cod_depositor_comments 'Adding full bibliography for 7061847--7061850.cif.'
_cod_original_cell_volume 908.2(3)
_cod_database_code 7061847

loop_
_symmetry_equiv_pos_as_xyz
'x, y, z'
'-x+1/2, y+1/2, -z+1/2'
'-x, -y, -z'
'x-1/2, -y-1/2, z-1/2'

loop_
_atom_site_label
_atom_site_type_symbol
_atom_site_fract_x
_atom_site_fract_y
_atom_site_fract_z
_atom_site_U_iso_or_equiv
_atom_site_adp_type
_atom_site_occupancy
_atom_site_symmetry_multiplicity
_atom_site_calc_flag
_atom_site_refinement_flags
_atom_site_disorder_assembly
_atom_site_disorder_group
I5 I 0.85688(10) 0.89525(8) 0.26573(4) 0.0418(3) Uani 1 1 d . . .
I2 I 0.13188(10) 0.74897(7) 0.52310(4) 0.0371(3) Uani 1 1 d . . .
Br1 Br 0.71840(15) 0.61082(11) 0.61978(7) 0.0363(3) Uani 1 1 d . . .
Cu1 Cu 0.5000 0.5000 0.5000 0.0270(4) Uani 1 2 d S . .
N1 N 0.4933(11) 0.7015(8) 0.4395(5) 0.0247(17) Uani 1 1 d . . .
C5 C 0.6345(13) 0.8658(10) 0.3446(6) 0.023(2) Uani 1 1 d . . .
C4 C 0.4886(14) 0.9780(11) 0.3504(6) 0.036(2) Uani 1 1 d . . .
H4A H 0.4850 1.0698 0.3194 0.044 Uiso 1 1 calc R . .
C3 C 0.3463(14) 0.9488(10) 0.4047(6) 0.031(2) Uani 1 1 d . . .
H3A H 0.2489 1.0233 0.4124 0.038 Uiso 1 1 calc R . .
C2 C 0.3523(13) 0.8084(11) 0.4468(6) 0.028(2) Uani 1 1 d . . .
C6 C 0.6340(14) 0.7305(10) 0.3887(6) 0.031(2) Uani 1 1 d . . .
H6A H 0.7332 0.6560 0.3838 0.037 Uiso 1 1 calc R . .

loop_
_atom_site_aniso_label
_atom_site_aniso_U_11
_atom_site_aniso_U_22
_atom_site_aniso_U_33
_atom_site_aniso_U_23
_atom_site_aniso_U_13
_atom_site_aniso_U_12
I5 0.0480(5) 0.0478(5) 0.0322(5) 0.0064(3) 0.0145(3) -0.0061(3)
I2 0.0357(4) 0.0415(5) 0.0361(5) 0.0027(3) 0.0118(3) 0.0021(3)
Br1 0.0392(6) 0.0389(6) 0.0304(6) -0.0016(4) 0.0032(5) -0.0042(4)
Cu1 0.0327(9) 0.0257(9) 0.0233(9) 0.0030(7) 0.0068(7) -0.0013(7)
N1 0.028(4) 0.022(4) 0.024(4) 0.004(3) 0.003(3) 0.001(3)
C5 0.024(5) 0.028(5) 0.018(5) 0.001(4) 0.003(4) -0.007(4)
C4 0.040(6) 0.035(6) 0.036(6) 0.011(5) 0.010(5) -0.007(5)
C3 0.042(6) 0.024(5) 0.030(6) 0.000(4) 0.010(5) 0.002(4)
C2 0.030(5) 0.036(5) 0.017(5) -0.001(4) 0.003(4) -0.003(4)
C6 0.030(5) 0.035(5) 0.027(6) -0.003(4) 0.002(4) -0.003(4)

loop_
_atom_type_symbol
_atom_type_description
_atom_type_scat_dispersion_real
_atom_type_scat_dispersion_imag
_atom_type_scat_source
C C 0.0033 0.0016 'International Tables Vol C Tables 4.2.6.8 and 6.1.1.4'
H H 0.0000 0.0000 'International Tables Vol C Tables 4.2.6.8 and 6.1.1.4'
N N 0.0061 0.0033 'International Tables Vol C Tables 4.2.6.8 and 6.1.1.4'
Cu Cu 0.3201 1.2651 'International Tables Vol C Tables 4.2.6.8 and 6.1.1.4'
Br Br -0.2901 2.4595 'International Tables Vol C Tables 4.2.6.8 and 6.1.1.4'
I I -0.4742 1.8119 'International Tables Vol C Tables 4.2.6.8 and 6.1.1.4'

loop_
_geom_angle_atom_site_label_1
_geom_angle_atom_site_label_2
_geom_angle_atom_site_label_3
_geom_angle
_geom_angle_site_symmetry_1
_geom_angle_site_symmetry_3
_geom_angle_publ_flag
N1 Cu1 N1 180.000(2) 3_666 . ?
N1 Cu1 Br1 89.0(2) 3_666 . ?
N1 Cu1 Br1 91.0(2) . . ?
N1 Cu1 Br1 91.0(2) 3_666 3_666 ?
N1 Cu1 Br1 89.0(2) . 3_666 ?
Br1 Cu1 Br1 180.0 . 3_666 ?
C2 N1 C6 119.1(8) . . ?
C2 N1 Cu1 121.7(6) . . ?
C6 N1 Cu1 119.3(6) . . ?
C6 C5 C4 120.4(8) . . ?
C6 C5 I5 118.2(7) . . ?
C4 C5 I5 121.4(6) . . ?
C5 C4 C3 117.6(8) . . ?
C5 C4 H4A 121.2 . . ?
C3 C4 H4A 121.2 . . ?
C2 C3 C4 119.2(8) . . ?
C2 C3 H3A 120.4 . . ?
C4 C3 H3A 120.4 . . ?
N1 C2 C3 122.0(8) . . ?
N1 C2 I2 116.4(6) . . ?
C3 C2 I2 121.6(6) . . ?
N1 C6 C5 121.7(8) . . ?
N1 C6 H6A 119.1 . . ?
C5 C6 H6A 119.1 . . ?

loop_
_geom_bond_atom_site_label_1
_geom_bond_atom_site_label_2
_geom_bond_distance
_geom_bond_site_symmetry_2
_geom_bond_publ_flag
I5 C5 2.096(8) . ?
I2 C2 2.103(8) . ?
Br1 Cu1 2.4362(11) . ?
Cu1 N1 1.980(7) 3_666 ?
Cu1 N1 1.980(7) . ?
Cu1 Br1 2.4362(11) 3_666 ?
N1 C2 1.329(11) . ?
N1 C6 1.350(11) . ?
C5 C6 1.359(11) . ?
C5 C4 1.379(12) . ?
C4 C3 1.399(12) . ?
C4 H4A 0.9300 . ?
C3 C2 1.379(12) . ?
C3 H3A 0.9300 . ?
C6 H6A 0.9300 . ?

loop_
_geom_torsion_atom_site_label_1
_geom_torsion_atom_site_label_2
_geom_torsion_atom_site_label_3
_geom_torsion_atom_site_label_4
_geom_torsion
_geom_torsion_site_symmetry_1
_geom_torsion_site_symmetry_2
_geom_torsion_site_symmetry_3
_geom_torsion_site_symmetry_4
_geom_torsion_publ_flag
N1 Cu1 N1 C2 167(100) 3_666 . . . ?
Br1 Cu1 N1 C2 -90.1(7) . . . . ?
Br1 Cu1 N1 C2 89.9(7) 3_666 . . . ?
N1 Cu1 N1 C6 -12(100) 3_666 . . . ?
Br1 Cu1 N1 C6 90.7(7) . . . . ?
Br1 Cu1 N1 C6 -89.3(7) 3_666 . . . ?
C6 C5 C4 C3 1.8(14) . . . . ?
I5 C5 C4 C3 -179.9(7) . . . . ?
C5 C4 C3 C2 -2.7(14) . . . . ?
C6 N1 C2 C3 -0.7(14) . . . . ?
Cu1 N1 C2 C3 -179.8(7) . . . . ?
C6 N1 C2 I2 177.4(6) . . . . ?
Cu1 N1 C2 I2 -1.8(10) . . . . ?
C4 C3 C2 N1 2.2(14) . . . . ?
C4 C3 C2 I2 -175.7(7) . . . . ?
C2 N1 C6 C5 -0.3(14) . . . . ?
Cu1 N1 C6 C5 178.9(7) . . . . ?
C4 C5 C6 N1 -0.3(14) . . . . ?
I5 C5 C6 N1 -178.6(7) . . . . ?
